data_4020621
loop_
_publ_author_name
'Ken Kokubo'
'Takuya Koizumi'
'Kenji Harada'
'Eiko Mochizuki'
'Takumi Oshima'

_publ_section_title
;
 Site Selectivity Switch in Lewis Acid Catalysis.
 Mechanism and Kinetic Simulation of Skeletal
 Rearrangement of Cyclobutene-Fused Homoquinones
;
_journal_name_full 'Journal of Organic Chemistry'
_journal_page_first 7776
_journal_page_last 7779
_journal_paper_doi 10.1021/jo051399i
_journal_volume 70
_journal_year 2005
_chemical_formula_moiety 'C30 H26 O2'
_chemical_formula_sum 'C30 H26 O2'
_chemical_formula_weight 418.53
_space_group_IT_number 14
_symmetry_cell_setting monoclinic
_symmetry_space_group_name_Hall '-P 2ybc'
_symmetry_space_group_name_H-M 'P 1 21/c 1'
_cell_angle_alpha 90
_cell_angle_beta 115.20(2)
_cell_angle_gamma 90
_cell_formula_units_Z 4
_cell_length_a 12.740(4)
_cell_length_b 13.449(10)
_cell_length_c 14.248(4)
_cell_measurement_temperature 288.2
_cell_volume 2209.0200
_exptl_crystal_density_diffrn 1.258
_cod_original_sg_symbol_H-M 'P 21/c'
_cod_database_code 4020621

loop_
_symmetry_equiv_pos_as_xyz
x,y,z
-x,1/2+y,1/2-z
-x,-y,-z
x,1/2-y,1/2+z

loop_
_atom_site_label
_atom_site_type_symbol
_atom_site_fract_x
_atom_site_fract_y
_atom_site_fract_z
_atom_site_U_iso_or_equiv
_atom_site_adp_type
_atom_site_occupancy
_atom_site_calc_flag
_atom_site_refinement_flags
_atom_site_disorder_assembly
_atom_site_disorder_group
O(1) O -0.3069(2) -0.1705(2) -0.4423(1) 0.0403(6) Uani 1.00 d . . .
O(2) O -0.1495(2) -0.3343(2) -0.7130(2) 0.0525(8) Uani 1.00 d . . .
C(1) C -0.1721(3) -0.4019(2) -0.4517(2) 0.0357(9) Uani 1.00 d . . .
C(2) C -0.2685(2) -0.2004(2) -0.5186(2) 0.0304(8) Uani 1.00 d . . .
C(3) C -0.3035(3) -0.1262(2) -0.6103(2) 0.0337(9) Uani 1.00 d . . .
C(4) C -0.0972(3) -0.2711(2) -0.5458(2) 0.0346(9) Uani 1.00 d . . .
C(5) C -0.1817(3) -0.3045(2) -0.6481(2) 0.0365(9) Uani 1.00 d . . .
C(6) C -0.3345(3) -0.2957(2) -0.5780(2) 0.0344(9) Uani 1.00 d . . .
C(7) C -0.0894(3) -0.3198(2) -0.4428(2) 0.0335(8) Uani 1.00 d . . .
C(8) C -0.3160(3) -0.0172(2) -0.6027(2) 0.0358(9) Uani 1.00 d . . .
C(9) C -0.3236(3) -0.1759(2) -0.6966(2) 0.0353(9) Uani 1.00 d . . .
C(10) C -0.0663(3) -0.1257(2) -0.4165(2) 0.0405(9) Uani 1.00 d . . .
C(11) C -0.2902(3) -0.3920(2) -0.5183(2) 0.0347(9) Uani 1.00 d . . .
C(12) C -0.3078(3) -0.2870(2) -0.6739(2) 0.0358(9) Uani 1.00 d . . .
C(13) C -0.3645(3) -0.4709(2) -0.5267(2) 0.044(1) Uani 1.00 d . . .
C(14) C 0.0306(3) -0.3360(2) -0.3600(2) 0.0361(9) Uani 1.00 d . . .
C(15) C -0.1373(3) -0.2148(2) -0.4731(2) 0.0335(9) Uani 1.00 d . . .
C(16) C -0.2536(3) 0.0473(2) -0.6368(2) 0.048(1) Uani 1.00 d . . .
C(17) C 0.1140(3) -0.3826(2) -0.3825(2) 0.048(1) Uani 1.00 d . . .
C(18) C -0.3226(4) -0.5572(3) -0.4693(3) 0.058(1) Uani 1.00 d . . .
C(19) C -0.2098(4) -0.5660(2) -0.4030(3) 0.054(1) Uani 1.00 d . . .
C(20) C -0.3972(3) 0.0225(3) -0.5727(2) 0.049(1) Uani 1.00 d . . .
C(21) C -0.1328(3) -0.4894(2) -0.3938(2) 0.045(1) Uani 1.00 d . . .
C(22) C 0.0562(3) -0.3160(2) -0.2557(2) 0.048(1) Uani 1.00 d . . .
C(23) C -0.4654(3) -0.2823(3) -0.6114(2) 0.046(1) Uani 1.00 d . . .
C(24) C -0.2710(3) 0.1488(3) -0.6374(3) 0.058(1) Uani 1.00 d . . .
C(25) C -0.4169(4) 0.1235(3) -0.5762(2) 0.058(1) Uani 1.00 d . . .
C(26) C -0.3577(3) -0.1365(3) -0.8033(2) 0.051(1) Uani 1.00 d . . .
C(27) C 0.2188(3) -0.4088(3) -0.3050(3) 0.062(1) Uani 1.00 d . . .
C(28) C -0.3542(4) 0.1864(3) -0.6092(3) 0.060(1) Uani 1.00 d . . .
C(29) C 0.1613(3) -0.3443(3) -0.1799(2) 0.060(1) Uani 1.00 d . . .
C(30) C 0.2433(3) -0.3896(3) -0.2036(3) 0.062(1) Uani 1.00 d . . .
H(1) H -0.2505 -0.1705 -0.3785 0.0429 Uiso 1.00 calc . . .
H(2) H -0.1997 0.0202 -0.6617 0.0592 Uiso 1.00 calc . . .
H(3) H 0.1009 -0.3960 -0.4530 0.0608 Uiso 1.00 calc . . .
H(4) H -0.4403 -0.0217 -0.5486 0.0612 Uiso 1.00 calc . . .
H(5) H -0.0023 -0.2839 -0.2389 0.0634 Uiso 1.00 calc . . .
H(6) H -0.2248 0.1932 -0.6581 0.0673 Uiso 1.00 calc . . .
H(7) H -0.4762 0.1498 -0.5570 0.0688 Uiso 1.00 calc . . .
H(8) H 0.2744 -0.4425 -0.3232 0.0718 Uiso 1.00 calc . . .
H(9) H -0.3678 0.2573 -0.6117 0.0748 Uiso 1.00 calc . . .
H(10) H 0.1773 -0.3313 -0.1079 0.0752 Uiso 1.00 calc . . .
H(11) H 0.3192 -0.4088 -0.1483 0.0708 Uiso 1.00 calc . . .
H(12) H -0.4480 -0.4649 -0.5726 0.0561 Uiso 1.00 calc . . .
H(13) H -0.3734 -0.6119 -0.4774 0.0727 Uiso 1.00 calc . . .
H(14) H -0.1826 -0.6264 -0.3614 0.0690 Uiso 1.00 calc . . .
H(15) H -0.0504 -0.4955 -0.3463 0.0612 Uiso 1.00 calc . . .
H(16) H 0.0158 -0.1416 -0.3903 0.0518 Uiso 1.00 calc . . .
H(17) H -0.0813 -0.1085 -0.3587 0.0518 Uiso 1.00 calc . . .
H(18) H -0.0809 -0.0699 -0.4612 0.0518 Uiso 1.00 calc . . .
H(19) H -0.4895 -0.2175 -0.6435 0.0564 Uiso 1.00 calc . . .
H(20) H -0.4827 -0.2850 -0.5527 0.0564 Uiso 1.00 calc . . .
H(21) H -0.5081 -0.3313 -0.6600 0.0564 Uiso 1.00 calc . . .
H(22) H -0.2975 -0.0925 -0.8040 0.0628 Uiso 1.00 calc . . .
H(23) H -0.4277 -0.1001 -0.8270 0.0628 Uiso 1.00 calc . . .
H(24) H -0.3659 -0.1894 -0.8510 0.0628 Uiso 1.00 calc . . .
H(25) H -0.0245 -0.2496 -0.5426 0.0424 Uiso 1.00 calc . . .
H(26) H -0.3590 -0.3275 -0.7315 0.0415 Uiso 1.00 calc . . .

loop_
_atom_site_aniso_label
_atom_site_aniso_U_11
_atom_site_aniso_U_22
_atom_site_aniso_U_33
_atom_site_aniso_U_12
_atom_site_aniso_U_13
_atom_site_aniso_U_23
O(1) 0.046(1) 0.053(1) 0.0268(10) 0.003(1) 0.0205(9) -0.0030(9)
O(2) 0.058(2) 0.064(2) 0.046(1) -0.002(1) 0.032(1) -0.011(1)
C(1) 0.044(2) 0.030(2) 0.037(2) -0.004(1) 0.020(1) -0.001(1)
C(2) 0.031(2) 0.035(2) 0.026(1) -0.004(1) 0.013(1) -0.002(1)
C(3) 0.034(2) 0.037(2) 0.032(2) 0.000(1) 0.016(1) 0.003(1)
C(4) 0.037(2) 0.036(2) 0.035(2) -0.005(1) 0.019(1) -0.001(1)
C(5) 0.046(2) 0.032(2) 0.035(2) -0.004(1) 0.020(1) 0.000(1)
C(6) 0.033(2) 0.042(2) 0.029(1) -0.008(1) 0.015(1) -0.005(1)
C(7) 0.037(2) 0.037(2) 0.025(1) -0.006(1) 0.011(1) -0.001(1)
C(8) 0.034(2) 0.038(2) 0.032(2) 0.002(1) 0.011(1) 0.003(1)
C(9) 0.037(2) 0.040(2) 0.032(1) 0.002(1) 0.018(1) 0.003(1)
C(10) 0.039(2) 0.042(2) 0.037(2) -0.007(2) 0.013(1) -0.002(1)
C(11) 0.044(2) 0.035(2) 0.032(2) -0.005(1) 0.023(1) -0.002(1)
C(12) 0.041(2) 0.044(2) 0.023(1) -0.008(1) 0.015(1) -0.006(1)
C(13) 0.051(2) 0.039(2) 0.048(2) -0.015(2) 0.026(2) -0.011(1)
C(14) 0.037(2) 0.029(2) 0.040(2) -0.002(1) 0.014(1) 0.001(1)
C(15) 0.038(2) 0.029(2) 0.034(2) -0.005(1) 0.015(1) -0.002(1)
C(16) 0.049(2) 0.041(2) 0.058(2) 0.004(2) 0.025(2) 0.004(2)
C(17) 0.046(2) 0.044(2) 0.053(2) 0.008(2) 0.021(2) 0.000(2)
C(18) 0.079(3) 0.031(2) 0.083(3) -0.018(2) 0.052(2) -0.009(2)
C(19) 0.077(3) 0.034(2) 0.064(2) -0.003(2) 0.043(2) 0.005(2)
C(20) 0.059(2) 0.049(2) 0.045(2) 0.009(2) 0.029(2) 0.006(2)
C(21) 0.055(2) 0.039(2) 0.044(2) -0.002(2) 0.024(2) 0.004(1)
C(22) 0.051(2) 0.053(2) 0.038(2) 0.008(2) 0.017(2) 0.000(1)
C(23) 0.040(2) 0.059(2) 0.038(2) -0.012(2) 0.014(1) -0.003(1)
C(24) 0.055(3) 0.042(2) 0.066(2) -0.002(2) 0.016(2) 0.011(2)
C(25) 0.074(3) 0.058(3) 0.046(2) 0.023(2) 0.030(2) 0.003(2)
C(26) 0.062(2) 0.060(2) 0.031(2) 0.006(2) 0.018(2) 0.007(1)
C(27) 0.057(3) 0.050(2) 0.083(3) 0.018(2) 0.032(2) 0.006(2)
C(28) 0.071(3) 0.038(2) 0.053(2) 0.014(2) 0.008(2) 0.000(2)
C(29) 0.063(3) 0.065(3) 0.036(2) 0.010(2) 0.007(2) -0.003(2)
C(30) 0.049(2) 0.073(3) 0.049(2) 0.012(2) 0.005(2) 0.011(2)

loop_
_geom_bond_atom_site_label_1
_geom_bond_atom_site_label_2
_geom_bond_distance
_geom_bond_site_symmetry_1
_geom_bond_site_symmetry_2
_geom_bond_publ_flag
O(1) C(2) 1.425(3) . . yes
O(2) C(5) 1.227(3) . . yes
C(1) C(7) 1.495(4) . . yes
C(1) C(11) 1.402(4) . . yes
C(1) C(21) 1.401(4) . . yes
C(2) C(3) 1.552(4) . . yes
C(2) C(6) 1.568(4) . . yes
C(2) C(15) 1.526(4) . . yes
C(3) C(8) 1.483(4) . . yes
C(3) C(9) 1.326(4) . . yes
C(4) C(5) 1.465(4) . . yes
C(4) C(7) 1.571(4) . . yes
C(4) C(15) 1.536(4) . . yes
C(5) C(12) 1.506(4) . . yes
C(6) C(11) 1.520(4) . . yes
C(6) C(12) 1.548(4) . . yes
C(6) C(23) 1.537(4) . . yes
C(7) C(14) 1.497(4) . . yes
C(7) C(15) 1.526(4) . . yes
C(8) C(16) 1.396(4) . . yes
C(8) C(20) 1.384(4) . . yes
C(9) C(12) 1.524(4) . . yes
C(9) C(26) 1.490(4) . . yes
C(10) C(15) 1.512(4) . . yes
C(11) C(13) 1.394(4) . . yes
C(13) C(18) 1.389(5) . . yes
C(14) C(17) 1.384(4) . . yes
C(14) C(22) 1.404(4) . . yes
C(16) C(24) 1.382(4) . . yes
C(17) C(27) 1.368(5) . . yes
C(18) C(19) 1.348(5) . . yes
C(19) C(21) 1.390(4) . . yes
C(20) C(25) 1.378(4) . . yes
C(22) C(29) 1.369(4) . . yes
C(24) C(28) 1.380(5) . . yes
C(25) C(28) 1.376(5) . . yes
C(27) C(30) 1.367(5) . . yes
C(29) C(30) 1.370(5) . . yes
